data_7250703
loop_
_publ_author_name
'Gu, Yu-Hao'
'Xu, Xinyu'
'Zhu, Chenyu'
'Luo, Rengan'
'Yuan, Shuai'

_publ_section_title
;
 Stepwise assembly of Ni--N2S2 catalytic sites and porphyrin
 photosensitizers in a metal--organic framework for bioinspired
 photocatalysis
;
_journal_issue 35
_journal_name_full CrystEngComm
_journal_page_first 5841
_journal_page_last 5847
_journal_paper_doi 10.1039/D5CE00634A
_journal_volume 27
_journal_year 2025
_chemical_formula_moiety 'C18 H14 N6 Ni O4 S2, 2(C6 H16 N), 2(C2 H3 N)'
_chemical_formula_sum 'C34 H52 N10 Ni O4 S2'
_chemical_formula_weight 787.68
_chemical_name_systematic Ni-TSC-COOH
_space_group_crystal_system monoclinic
_space_group_IT_number 7
_space_group_name_Hall 'P -2yac'
_space_group_name_H-M_alt 'P 1 n 1'
_atom_sites_solution_hydrogens geom
_atom_sites_solution_primary dual
_audit_creation_date 2025-01-24
_audit_creation_method
;
Olex2 1.5
(compiled 2024.02.16 svn.r378c4104 for OlexSys, GUI svn.r6928)
;
_audit_update_record
;
2025-01-24 deposited with the CCDC.	2025-07-24 downloaded from the CCDC.
;
_cell_angle_alpha 90
_cell_angle_beta 94.017(2)
_cell_angle_gamma 90
_cell_formula_units_Z 2
_cell_length_a 14.5393(6)
_cell_length_b 7.7694(3)
_cell_length_c 17.4897(8)
_cell_measurement_reflns_used 9792
_cell_measurement_temperature 193.00
_cell_measurement_theta_max 29.997
_cell_measurement_theta_min 2.334
_cell_volume 1970.81(14)
_computing_cell_refinement 'SAINT V8.40B (?, 2016)'
_computing_data_reduction 'SAINT V8.40B (?, 2016)'
_computing_molecular_graphics 'Olex2 1.5 (Dolomanov et al., 2009)'
_computing_publication_material 'Olex2 1.5 (Dolomanov et al., 2009)'
_computing_structure_refinement 'SHELXL 2018/3 (Sheldrick, 2015)'
_computing_structure_solution 'SHELXT 2014/5 (Sheldrick, 2014)'
_diffrn_ambient_temperature 193.00
_diffrn_measured_fraction_theta_full 0.999
_diffrn_measured_fraction_theta_max 0.997
_diffrn_measurement_device_type 'Bruker APEX-II CCD'
_diffrn_measurement_method '\f and \w scans'
_diffrn_radiation_type MoK\a
_diffrn_radiation_wavelength 0.71073
_diffrn_reflns_av_R_equivalents 0.0521
_diffrn_reflns_av_unetI/netI 0.0452
_diffrn_reflns_Laue_measured_fraction_full 0.999
_diffrn_reflns_Laue_measured_fraction_max 0.997
_diffrn_reflns_limit_h_max 20
_diffrn_reflns_limit_h_min -20
_diffrn_reflns_limit_k_max 10
_diffrn_reflns_limit_k_min -10
_diffrn_reflns_limit_l_max 23
_diffrn_reflns_limit_l_min -24
_diffrn_reflns_number 49886
_diffrn_reflns_point_group_measured_fraction_full 0.996
_diffrn_reflns_point_group_measured_fraction_max 0.980
_diffrn_reflns_theta_full 25.242
_diffrn_reflns_theta_max 30.059
_diffrn_reflns_theta_min 1.888
_exptl_absorpt_coefficient_mu 0.648
_exptl_absorpt_correction_T_max 0.7460
_exptl_absorpt_correction_T_min 0.6767
_exptl_absorpt_correction_type multi-scan
_exptl_absorpt_process_details
;
SADABS-2016/2 (Bruker,2016/2) was used for absorption correction.
wR2(int) was 0.1128 before and 0.0681 after correction.
The Ratio of minimum to maximum transmission is 0.9071.
The \l/2 correction factor is Not present.
;
_exptl_crystal_colour brown
_exptl_crystal_colour_primary brown
_exptl_crystal_density_diffrn 1.327
_exptl_crystal_description block
_exptl_crystal_F_000 836
_exptl_crystal_size_max 0.32
_exptl_crystal_size_mid 0.25
_exptl_crystal_size_min 0.18
_refine_diff_density_max 0.897
_refine_diff_density_min -0.502
_refine_diff_density_rms 0.085
_refine_ls_abs_structure_details
;
 Refined as an inversion twin.
;
_refine_ls_abs_structure_Flack 0.501(15)
_refine_ls_extinction_method none
_refine_ls_goodness_of_fit_ref 1.058
_refine_ls_hydrogen_treatment constr
_refine_ls_matrix_type full
_refine_ls_number_parameters 489
_refine_ls_number_reflns 11306
_refine_ls_number_restraints 2
_refine_ls_restrained_S_all 1.058
_refine_ls_R_factor_all 0.0560
_refine_ls_R_factor_gt 0.0492
_refine_ls_shift/su_max 0.000
_refine_ls_shift/su_mean 0.000
_refine_ls_structure_factor_coef Fsqd
_refine_ls_weighting_details 'w=1/[\s^2^(Fo^2^)+(0.0636P)^2^+1.1449P] where P=(Fo^2^+2Fc^2^)/3'
_refine_ls_weighting_scheme calc
_refine_ls_wR_factor_gt 0.1179
_refine_ls_wR_factor_ref 0.1243
_reflns_Friedel_coverage 0.965
_reflns_Friedel_fraction_full 0.993
_reflns_Friedel_fraction_max 0.963
_reflns_number_gt 10049
_reflns_number_total 11306
_reflns_threshold_expression 'I > 2\s(I)'
_cod_data_source_file d5ce00634a2.cif
_cod_data_source_block Ni_TSC_COOH
_cod_depositor_comments 'Adding full bibliography for 7250703.cif.'
_cod_database_code 7250703
_shelx_shelxl_version_number 2018/3
_shelx_space_group_comment
;
The symmetry employed for this shelxl refinement is uniquely defined
by the following loop, which should always be used as a source of
symmetry information in preference to the above space-group names.
They are only intended as comments.
;
_shelx_estimated_absorpt_t_max 0.892
_shelx_estimated_absorpt_t_min 0.820
_olex2_refinement_description
;
1. Twinned data refinement
 Scales: 0.499(15)
 0.501(15)
2. Fixed Uiso
 At 1.2 times of:
  All C(H) groups, All C(H,H) groups, All N(H) groups, All N(H,H) groups
 At 1.5 times of:
  All C(H,H,H) groups
3. Others
 Sof(H8B)=Sof(C25)=Sof(H25A)=Sof(H25B)=Sof(C26)=Sof(H26A)=Sof(H26B)=Sof(H26C)=
 1-FVAR(1)
 Sof(H8A)=Sof(C25A)=Sof(H25C)=Sof(H25D)=Sof(C26A)=Sof(H26D)=Sof(H26E)=
 Sof(H26F)=FVAR(1)
4.a Ternary CH refined with riding coordinates:
 N7(H7A), N8(H8B), N8(H8A)
4.b Secondary CH2 refined with riding coordinates:
 C19(H19A,H19B), C21(H21A,H21B), C23(H23A,H23B), C25(H25A,H25B), C25A(H25C,
 H25D), C27(H27A,H27B), C29(H29A,H29B)
4.c Aromatic/amide H refined with riding coordinates:
 C2(H2), C4(H4), C5(H5), C7(H7), C8(H8), C11(H11), C13(H13), C14(H14),
 C16(H16), C17(H17)
4.d X=CH2 refined with riding coordinates:
 N3(H3A,H3B), N6(H6A,H6B)
4.e Idealised Me refined as rotating group:
 C20(H20A,H20B,H20C), C22(H22A,H22B,H22C), C24(H24A,H24B,H24C), C26(H26A,H26B,
 H26C), C26A(H26D,H26E,H26F), C28(H28A,H28B,H28C), C30(H30A,H30B,H30C),
 C32(H32A,H32B,H32C), C34(H34A,H34B,H34C)
;
_olex2_submission_special_instructions 'No special instructions were received'

loop_
_space_group_symop_operation_xyz
'x, y, z'
'x+1/2, -y, z+1/2'

loop_
_atom_site_label
_atom_site_type_symbol
_atom_site_fract_x
_atom_site_fract_y
_atom_site_fract_z
_atom_site_U_iso_or_equiv
_atom_site_adp_type
_atom_site_occupancy
_atom_site_site_symmetry_order
_atom_site_calc_flag
_atom_site_refinement_flags_posn
_atom_site_refinement_flags_adp
_atom_site_refinement_flags_occupancy
_atom_site_disorder_assembly
_atom_site_disorder_group
Ni1 Ni 0.44770(3) 0.45852(6) 0.51927(3) 0.01939(11) Uani 1 1 d . . . . .
S1 S 0.46940(6) 0.58311(16) 0.41118(6) 0.0295(2) Uani 1 1 d . . . . .
S2 S 0.42599(6) 0.33949(15) 0.62889(6) 0.0280(2) Uani 1 1 d . . . . .
O1 O 1.0652(2) 0.3511(4) 0.6691(2) 0.0371(8) Uani 1 1 d . . . . .
O2 O 1.0215(2) 0.1477(4) 0.74952(17) 0.0277(6) Uani 1 1 d . . . . .
O3 O -0.11938(19) 0.8476(4) 0.30666(18) 0.0275(6) Uani 1 1 d . . . . .
O4 O -0.1697(2) 0.6451(5) 0.3837(2) 0.0441(9) Uani 1 1 d . . . . .
N1 N 0.5808(2) 0.4352(4) 0.5299(2) 0.0197(7) Uani 1 1 d . . . . .
N2 N 0.6366(2) 0.5139(5) 0.4796(2) 0.0245(7) Uani 1 1 d . . . . .
N3 N 0.6342(2) 0.6693(5) 0.3687(2) 0.0280(8) Uani 1 1 d . . . . .
H3A H 0.694810 0.672328 0.372629 0.034 Uiso 1 1 calc R U . . .
H3B H 0.603441 0.719704 0.329745 0.034 Uiso 1 1 calc R U . . .
N4 N 0.3145(2) 0.4864(5) 0.5097(2) 0.0234(7) Uani 1 1 d . . . . .
N5 N 0.2610(3) 0.4437(5) 0.5688(2) 0.0264(8) Uani 1 1 d . . . . .
N6 N 0.2630(2) 0.3196(6) 0.6865(2) 0.0338(9) Uani 1 1 d . . . . .
H6A H 0.203017 0.334682 0.686684 0.041 Uiso 1 1 calc R U . . .
H6B H 0.293447 0.270397 0.725949 0.041 Uiso 1 1 calc R U . . .
C1 C 0.5890(3) 0.5887(5) 0.4216(2) 0.0210(7) Uani 1 1 d . . . . .
C2 C 0.6254(3) 0.3512(6) 0.5852(2) 0.0247(8) Uani 1 1 d . . . . .
H2 H 0.586783 0.292488 0.618203 0.030 Uiso 1 1 calc R U . . .
C3 C 0.7239(3) 0.3306(5) 0.6057(2) 0.0216(7) Uani 1 1 d . . . . .
C4 C 0.7442(3) 0.2437(6) 0.6756(2) 0.0239(8) Uani 1 1 d . . . . .
H4 H 0.694971 0.201241 0.703147 0.029 Uiso 1 1 calc R U . . .
C5 C 0.8342(3) 0.2186(6) 0.7051(2) 0.0252(8) Uani 1 1 d . . . . .
H5 H 0.846210 0.160669 0.752557 0.030 Uiso 1 1 calc R U . . .
C6 C 0.9067(3) 0.2786(5) 0.6648(2) 0.0215(7) Uani 1 1 d . . . . .
C7 C 0.8879(3) 0.3585(5) 0.5950(3) 0.0269(8) Uani 1 1 d . . . . .
H7 H 0.937745 0.397295 0.567203 0.032 Uiso 1 1 calc R U . . .
C8 C 0.7979(3) 0.3840(5) 0.5641(2) 0.0244(8) Uani 1 1 d . . . . .
H8 H 0.786798 0.437097 0.515434 0.029 Uiso 1 1 calc R U . . .
C9 C 1.0059(3) 0.2584(5) 0.6967(2) 0.0234(8) Uani 1 1 d . . . . .
C10 C 0.3077(3) 0.3711(6) 0.6266(2) 0.0229(8) Uani 1 1 d . . . . .
C11 C 0.2699(3) 0.5476(6) 0.4503(3) 0.0285(9) Uani 1 1 d . . . . .
H11 H 0.307838 0.574701 0.409954 0.034 Uiso 1 1 calc R U . . .
C12 C 0.1714(3) 0.5848(5) 0.4318(2) 0.0226(8) Uani 1 1 d . . . . .
C13 C 0.0996(3) 0.5699(6) 0.4812(2) 0.0241(8) Uani 1 1 d . . . . .
H13 H 0.111685 0.526937 0.531750 0.029 Uiso 1 1 calc R U . . .
C14 C 0.0110(3) 0.6186(6) 0.4554(2) 0.0232(7) Uani 1 1 d . . . . .
H14 H -0.037020 0.608734 0.489265 0.028 Uiso 1 1 calc R U . . .
C15 C -0.0100(2) 0.6815(5) 0.3817(2) 0.0202(7) Uani 1 1 d . . . . .
C16 C 0.0610(3) 0.6913(6) 0.3320(2) 0.0250(8) Uani 1 1 d . . . . .
H16 H 0.048267 0.730357 0.280890 0.030 Uiso 1 1 calc R U . . .
C17 C 0.1496(3) 0.6443(6) 0.3569(2) 0.0267(8) Uani 1 1 d . . . . .
H17 H 0.197163 0.652421 0.322517 0.032 Uiso 1 1 calc R U . . .
C18 C -0.1076(3) 0.7283(6) 0.3550(2) 0.0214(7) Uani 1 1 d . . . . .
N7 N 1.0794(3) -0.1688(5) 0.7153(3) 0.0402(9) Uani 1 1 d . . . . .
H7A H 1.060526 -0.050894 0.731013 0.048 Uiso 1 1 calc R U . . .
C19 C 1.1577(5) -0.1494(9) 0.6633(4) 0.0593(16) Uani 1 1 d . . . . .
H19A H 1.211438 -0.099374 0.693409 0.071 Uiso 1 1 calc R U . . .
H19B H 1.175851 -0.265309 0.646225 0.071 Uiso 1 1 calc R U . . .
C20 C 1.1365(6) -0.0405(9) 0.5945(4) 0.0660(19) Uani 1 1 d . . . . .
H20A H 1.083690 -0.089039 0.563914 0.099 Uiso 1 1 calc R U . . .
H20B H 1.190161 -0.036969 0.563642 0.099 Uiso 1 1 calc R U . . .
H20C H 1.121568 0.076488 0.610606 0.099 Uiso 1 1 calc R U . . .
C21 C 1.1118(5) -0.2652(8) 0.7864(4) 0.0591(16) Uani 1 1 d . . . . .
H21A H 1.148688 -0.365778 0.772014 0.071 Uiso 1 1 calc R U . . .
H21B H 1.057659 -0.308523 0.811805 0.071 Uiso 1 1 calc R U . . .
C22 C 1.1702(5) -0.1524(9) 0.8425(4) 0.0635(17) Uani 1 1 d . . . . .
H22A H 1.223246 -0.107554 0.817227 0.095 Uiso 1 1 calc R U . . .
H22B H 1.191869 -0.221082 0.887177 0.095 Uiso 1 1 calc R U . . .
H22C H 1.132777 -0.056198 0.859114 0.095 Uiso 1 1 calc R U . . .
C23 C 0.9970(5) -0.2523(8) 0.6723(4) 0.0528(15) Uani 1 1 d . . . . .
H23A H 1.013477 -0.370764 0.657517 0.063 Uiso 1 1 calc R U . . .
H23B H 0.980568 -0.186556 0.624864 0.063 Uiso 1 1 calc R U . . .
C24 C 0.9140(5) -0.2587(9) 0.7211(5) 0.0602(16) Uani 1 1 d . . . . .
H24A H 0.859159 -0.293927 0.689052 0.090 Uiso 1 1 calc R U . . .
H24B H 0.903694 -0.144533 0.742678 0.090 Uiso 1 1 calc R U . . .
H24C H 0.925689 -0.341898 0.762745 0.090 Uiso 1 1 calc R U . . .
N8 N 0.4843(3) 0.8648(5) 0.7851(3) 0.0421(10) Uani 1 1 d . . . . .
H8B H 0.453709 0.979154 0.790091 0.051 Uiso 0.512(18) 1 calc R U P A 2
H8A H 0.453707 0.979162 0.790060 0.051 Uiso 0.488(18) 1 calc R U P A 1
C25 C 0.4824(19) 0.775(2) 0.8649(12) 0.061(5) Uani 0.512(18) 1 d . . P A 2
H25A H 0.469161 0.652377 0.853120 0.073 Uiso 0.512(18) 1 calc R U P A 2
H25B H 0.546989 0.778446 0.886925 0.073 Uiso 0.512(18) 1 calc R U P A 2
C25A C 0.5204(13) 0.814(3) 0.8639(12) 0.053(5) Uani 0.488(18) 1 d . . P A 1
H25C H 0.484633 0.708741 0.872897 0.064 Uiso 0.488(18) 1 calc R U P A 1
H25D H 0.583165 0.772876 0.855069 0.064 Uiso 0.488(18) 1 calc R U P A 1
C26 C 0.4394(10) 0.8064(17) 0.9141(7) 0.058(4) Uani 0.512(18) 1 d . . P A 2
H26A H 0.381892 0.861461 0.894530 0.087 Uiso 0.512(18) 1 calc R U P A 2
H26B H 0.473736 0.885001 0.949501 0.087 Uiso 0.512(18) 1 calc R U P A 2
H26C H 0.425303 0.700330 0.941252 0.087 Uiso 0.512(18) 1 calc R U P A 2
C26A C 0.5307(12) 0.8722(17) 0.9253(8) 0.059(4) Uani 0.488(18) 1 d . . P A 1
H26D H 0.596015 0.865104 0.943231 0.088 Uiso 0.488(18) 1 calc R U P A 1
H26E H 0.493757 0.807241 0.960099 0.088 Uiso 0.488(18) 1 calc R U P A 1
H26F H 0.511163 0.992904 0.924209 0.088 Uiso 0.488(18) 1 calc R U P A 1
C27 C 0.5723(4) 0.8981(7) 0.7479(4) 0.0444(12) Uani 1 1 d . . . . .
H27A H 0.613505 0.967604 0.783182 0.053 Uiso 1 1 calc R U . . .
H27B H 0.558252 0.966945 0.700904 0.053 Uiso 1 1 calc R U . . .
C28 C 0.6233(5) 0.7352(9) 0.7266(5) 0.0657(18) Uani 1 1 d . . . . .
H28A H 0.586738 0.673481 0.686187 0.099 Uiso 1 1 calc R U . . .
H28B H 0.632823 0.661183 0.771829 0.099 Uiso 1 1 calc R U . . .
H28C H 0.683194 0.766506 0.708139 0.099 Uiso 1 1 calc R U . . .
C29 C 0.4189(4) 0.7559(7) 0.7372(4) 0.0499(14) Uani 1 1 d . . . . .
H29A H 0.360817 0.744886 0.763242 0.060 Uiso 1 1 calc R U . . .
H29B H 0.445496 0.639263 0.733199 0.060 Uiso 1 1 calc R U . . .
C30 C 0.3970(4) 0.8254(8) 0.6581(4) 0.0542(15) Uani 1 1 d . . . . .
H30A H 0.452572 0.822691 0.629503 0.081 Uiso 1 1 calc R U . . .
H30B H 0.375096 0.944327 0.661393 0.081 Uiso 1 1 calc R U . . .
H30C H 0.348874 0.754685 0.631536 0.081 Uiso 1 1 calc R U . . .
N9 N 0.2615(6) 0.0456(16) 0.3720(7) 0.125(4) Uani 1 1 d . . . . .
C31 C 0.3283(6) 0.0435(10) 0.4044(4) 0.0662(19) Uani 1 1 d . . . . .
C32 C 0.4200(8) 0.0428(13) 0.4400(8) 0.121(5) Uani 1 1 d . . . . .
H32A H 0.464252 0.026005 0.400857 0.182 Uiso 1 1 calc R U . . .
H32B H 0.426262 -0.051079 0.477432 0.182 Uiso 1 1 calc R U . . .
H32C H 0.432374 0.152882 0.466060 0.182 Uiso 1 1 calc R U . . .
N10 N 0.5999(5) -0.0575(8) 0.5530(4) 0.0691(16) Uani 1 1 d . . . . .
C33 C 0.6743(5) -0.0788(8) 0.5400(3) 0.0485(13) Uani 1 1 d . . . . .
C34 C 0.7690(5) -0.1068(10) 0.5250(5) 0.0692(19) Uani 1 1 d . . . . .
H34A H 0.803754 0.000387 0.533620 0.104 Uiso 1 1 calc R U . . .
H34B H 0.772617 -0.143698 0.471732 0.104 Uiso 1 1 calc R U . . .
H34C H 0.795354 -0.196229 0.559500 0.104 Uiso 1 1 calc R U . . .

loop_
_atom_site_aniso_label
_atom_site_aniso_U_11
_atom_site_aniso_U_22
_atom_site_aniso_U_33
_atom_site_aniso_U_23
_atom_site_aniso_U_13
_atom_site_aniso_U_12
Ni1 0.01067(17) 0.0262(2) 0.0212(2) 0.00013(19) 0.00030(13) 0.00168(17)
S1 0.0123(4) 0.0455(6) 0.0304(5) 0.0121(5) -0.0019(4) 0.0009(4)
S2 0.0136(4) 0.0441(6) 0.0261(5) 0.0079(4) 0.0002(3) 0.0047(4)
O1 0.0130(13) 0.0419(18) 0.056(2) 0.0102(16) -0.0041(13) -0.0009(12)
O2 0.0254(14) 0.0273(14) 0.0288(14) -0.0042(12) -0.0094(11) 0.0066(11)
O3 0.0204(13) 0.0277(15) 0.0328(15) 0.0020(12) -0.0094(11) 0.0023(11)
O4 0.0163(14) 0.066(2) 0.050(2) 0.0227(18) -0.0010(14) -0.0015(15)
N1 0.0129(15) 0.0231(15) 0.0230(17) 0.0021(13) 0.0002(12) 0.0003(12)
N2 0.0110(14) 0.0328(18) 0.0298(18) 0.0052(15) 0.0020(13) 0.0008(13)
N3 0.0143(14) 0.037(2) 0.0318(18) 0.0106(15) -0.0039(13) 0.0003(13)
N4 0.0125(15) 0.0317(17) 0.0256(18) -0.0026(15) -0.0006(13) 0.0002(13)
N5 0.0151(16) 0.043(2) 0.0213(17) 0.0033(15) -0.0009(12) 0.0016(14)
N6 0.0134(15) 0.061(3) 0.0268(18) 0.0117(17) -0.0012(13) 0.0037(15)
C1 0.0136(16) 0.0239(18) 0.0255(18) 0.0010(14) 0.0008(13) 0.0014(13)
C2 0.0157(17) 0.032(2) 0.0263(19) 0.0034(16) 0.0000(14) 0.0046(15)
C3 0.0152(16) 0.0258(19) 0.0234(18) 0.0022(14) -0.0012(13) 0.0029(14)
C4 0.0144(16) 0.034(2) 0.0228(18) 0.0041(15) 0.0009(13) 0.0005(14)
C5 0.0174(17) 0.034(2) 0.0237(18) 0.0059(16) -0.0024(14) 0.0030(15)
C6 0.0140(16) 0.0220(18) 0.0280(19) -0.0003(15) -0.0020(14) 0.0022(13)
C7 0.0142(16) 0.029(2) 0.038(2) 0.0083(17) 0.0009(15) 0.0014(14)
C8 0.0179(17) 0.0293(19) 0.0256(19) 0.0090(16) -0.0008(14) 0.0050(15)
C9 0.0167(16) 0.0232(18) 0.0295(19) -0.0049(15) -0.0042(14) 0.0041(13)
C10 0.0139(16) 0.029(2) 0.0256(19) -0.0021(16) -0.0018(14) 0.0004(14)
C11 0.0177(18) 0.031(2) 0.037(2) 0.0110(18) 0.0024(16) 0.0061(16)
C12 0.0133(16) 0.031(2) 0.0232(18) 0.0037(15) -0.0009(13) 0.0041(14)
C13 0.0193(18) 0.035(2) 0.0180(17) 0.0029(15) 0.0005(14) 0.0009(15)
C14 0.0163(16) 0.034(2) 0.0195(17) 0.0018(15) 0.0035(13) 0.0021(15)
C15 0.0151(16) 0.0243(18) 0.0207(17) 0.0016(14) -0.0023(13) 0.0037(13)
C16 0.0212(18) 0.038(2) 0.0159(16) 0.0052(15) -0.0002(14) 0.0048(16)
C17 0.0157(17) 0.042(2) 0.0229(18) 0.0058(17) 0.0038(14) 0.0034(16)
C18 0.0135(15) 0.030(2) 0.0198(17) -0.0014(15) -0.0012(13) 0.0027(14)
N7 0.042(2) 0.0293(19) 0.049(2) -0.0061(17) 0.0022(19) 0.0052(17)
C19 0.058(4) 0.051(3) 0.071(4) -0.012(3) 0.015(3) 0.010(3)
C20 0.080(5) 0.063(4) 0.059(4) -0.018(3) 0.028(4) -0.017(4)
C21 0.068(4) 0.044(3) 0.063(4) 0.010(3) -0.012(3) 0.006(3)
C22 0.061(4) 0.066(4) 0.061(4) 0.009(3) -0.012(3) 0.005(3)
C23 0.058(4) 0.042(3) 0.058(4) -0.007(3) -0.005(3) 0.000(3)
C24 0.050(3) 0.047(3) 0.083(5) -0.005(3) 0.001(3) -0.005(3)
N8 0.053(3) 0.028(2) 0.045(2) 0.0031(17) 0.006(2) 0.0094(18)
C25 0.098(16) 0.039(7) 0.048(8) 0.028(6) 0.026(12) 0.025(10)
C25A 0.050(9) 0.081(14) 0.032(7) 0.024(8) 0.025(7) 0.026(8)
C26 0.074(9) 0.053(7) 0.049(7) 0.024(5) 0.023(6) 0.025(6)
C26A 0.085(11) 0.042(7) 0.048(8) 0.015(5) 0.005(6) 0.008(6)
C27 0.038(3) 0.035(2) 0.059(3) 0.000(2) -0.001(2) 0.005(2)
C28 0.056(4) 0.060(4) 0.083(5) 0.002(4) 0.018(3) 0.021(3)
C29 0.054(3) 0.030(2) 0.069(4) -0.008(2) 0.023(3) -0.006(2)
C30 0.044(3) 0.052(3) 0.065(4) -0.026(3) 0.000(3) -0.005(3)
N9 0.059(5) 0.175(11) 0.138(9) 0.000(7) -0.022(5) -0.012(5)
C31 0.077(5) 0.069(5) 0.051(4) -0.012(3) -0.005(3) 0.000(4)
C32 0.118(8) 0.075(6) 0.159(11) -0.048(6) -0.075(8) 0.036(6)
N10 0.060(4) 0.072(4) 0.076(4) -0.016(3) 0.013(3) -0.003(3)
C33 0.059(4) 0.043(3) 0.043(3) -0.011(2) 0.003(3) -0.003(3)
C34 0.059(4) 0.066(4) 0.083(5) -0.020(4) 0.004(4) -0.001(3)

loop_
_atom_type_symbol
_atom_type_description
_atom_type_scat_dispersion_real
_atom_type_scat_dispersion_imag
_atom_type_scat_source
C C 0.0033 0.0016 'International Tables Vol C Tables 4.2.6.8 and 6.1.1.4'
H H 0.0000 0.0000 'International Tables Vol C Tables 4.2.6.8 and 6.1.1.4'
N N 0.0061 0.0033 'International Tables Vol C Tables 4.2.6.8 and 6.1.1.4'
Ni Ni 0.3393 1.1124 'International Tables Vol C Tables 4.2.6.8 and 6.1.1.4'
O O 0.0106 0.0060 'International Tables Vol C Tables 4.2.6.8 and 6.1.1.4'
S S 0.1246 0.1234 'International Tables Vol C Tables 4.2.6.8 and 6.1.1.4'

loop_
_geom_angle_atom_site_label_1
_geom_angle_atom_site_label_2
_geom_angle_atom_site_label_3
_geom_angle
_geom_angle_site_symmetry_1
_geom_angle_site_symmetry_3
_geom_angle_publ_flag
S1 Ni1 S2 178.66(5) . . ?
N1 Ni1 S1 85.43(11) . . ?
N1 Ni1 S2 94.65(11) . . ?
N1 Ni1 N4 178.82(18) . . ?
N4 Ni1 S1 94.58(12) . . ?
N4 Ni1 S2 85.31(12) . . ?
C1 S1 Ni1 97.24(14) . . ?
C10 S2 Ni1 97.15(15) . . ?
N2 N1 Ni1 121.6(3) . . ?
C2 N1 Ni1 124.1(3) . . ?
C2 N1 N2 114.3(4) . . ?
C1 N2 N1 112.7(3) . . ?
H3A N3 H3B 120.0 . . ?
C1 N3 H3A 120.0 . . ?
C1 N3 H3B 120.0 . . ?
N5 N4 Ni1 121.3(3) . . ?
C11 N4 Ni1 123.9(3) . . ?
C11 N4 N5 114.7(4) . . ?
C10 N5 N4 113.3(4) . . ?
H6A N6 H6B 120.0 . . ?
C10 N6 H6A 120.0 . . ?
C10 N6 H6B 120.0 . . ?
N2 C1 S1 122.4(3) . . ?
N2 C1 N3 119.0(4) . . ?
N3 C1 S1 118.7(3) . . ?
N1 C2 H2 114.1 . . ?
N1 C2 C3 131.8(4) . . ?
C3 C2 H2 114.1 . . ?
C4 C3 C2 114.1(3) . . ?
C8 C3 C2 127.9(4) . . ?
C8 C3 C4 118.0(3) . . ?
C3 C4 H4 119.2 . . ?
C5 C4 C3 121.7(4) . . ?
C5 C4 H4 119.2 . . ?
C4 C5 H5 120.2 . . ?
C4 C5 C6 119.6(4) . . ?
C6 C5 H5 120.2 . . ?
C5 C6 C9 121.0(4) . . ?
C7 C6 C5 119.3(3) . . ?
C7 C6 C9 119.7(4) . . ?
C6 C7 H7 119.0 . . ?
C6 C7 C8 122.0(4) . . ?
C8 C7 H7 119.0 . . ?
C3 C8 H8 120.3 . . ?
C7 C8 C3 119.3(4) . . ?
C7 C8 H8 120.3 . . ?
O1 C9 O2 125.4(4) . . ?
O1 C9 C6 117.6(4) . . ?
O2 C9 C6 117.0(4) . . ?
N5 C10 S2 122.7(3) . . ?
N5 C10 N6 118.9(4) . . ?
N6 C10 S2 118.5(3) . . ?
N4 C11 H11 113.5 . . ?
N4 C11 C12 133.1(4) . . ?
C12 C11 H11 113.5 . . ?
C13 C12 C11 126.8(4) . . ?
C17 C12 C11 115.0(4) . . ?
C17 C12 C13 118.2(3) . . ?
C12 C13 H13 120.3 . . ?
C14 C13 C12 119.3(4) . . ?
C14 C13 H13 120.3 . . ?
C13 C14 H14 118.8 . . ?
C13 C14 C15 122.4(4) . . ?
C15 C14 H14 118.8 . . ?
C14 C15 C16 118.0(3) . . ?
C14 C15 C18 120.9(3) . . ?
C16 C15 C18 121.0(3) . . ?
C15 C16 H16 119.9 . . ?
C17 C16 C15 120.2(4) . . ?
C17 C16 H16 119.9 . . ?
C12 C17 H17 119.1 . . ?
C16 C17 C12 121.8(4) . . ?
C16 C17 H17 119.1 . . ?
O3 C18 C15 117.8(3) . . ?
O4 C18 O3 125.9(4) . . ?
O4 C18 C15 116.3(4) . . ?
C19 N7 H7A 107.8 . . ?
C19 N7 C23 110.3(5) . . ?
C21 N7 H7A 107.8 . . ?
C21 N7 C19 110.0(5) . . ?
C21 N7 C23 112.9(5) . . ?
C23 N7 H7A 107.8 . . ?
N7 C19 H19A 108.6 . . ?
N7 C19 H19B 108.6 . . ?
H19A C19 H19B 107.5 . . ?
C20 C19 N7 114.8(6) . . ?
C20 C19 H19A 108.6 . . ?
C20 C19 H19B 108.6 . . ?
C19 C20 H20A 109.5 . . ?
C19 C20 H20B 109.5 . . ?
C19 C20 H20C 109.5 . . ?
H20A C20 H20B 109.5 . . ?
H20A C20 H20C 109.5 . . ?
H20B C20 H20C 109.5 . . ?
N7 C21 H21A 109.2 . . ?
N7 C21 H21B 109.2 . . ?
N7 C21 C22 112.0(5) . . ?
H21A C21 H21B 107.9 . . ?
C22 C21 H21A 109.2 . . ?
C22 C21 H21B 109.2 . . ?
C21 C22 H22A 109.5 . . ?
C21 C22 H22B 109.5 . . ?
C21 C22 H22C 109.5 . . ?
H22A C22 H22B 109.5 . . ?
H22A C22 H22C 109.5 . . ?
H22B C22 H22C 109.5 . . ?
N7 C23 H23A 109.3 . . ?
N7 C23 H23B 109.3 . . ?
N7 C23 C24 111.5(5) . . ?
H23A C23 H23B 108.0 . . ?
C24 C23 H23A 109.3 . . ?
C24 C23 H23B 109.3 . . ?
C23 C24 H24A 109.5 . . ?
C23 C24 H24B 109.5 . . ?
C23 C24 H24C 109.5 . . ?
H24A C24 H24B 109.5 . . ?
H24A C24 H24C 109.5 . . ?
H24B C24 H24C 109.5 . . ?
C25 N8 H8B 106.5 . . ?
C25A N8 H8A 106.5 . . ?
C25A N8 C27 101.0(8) . . ?
C27 N8 H8B 106.5 . . ?
C27 N8 H8A 106.5 . . ?
C27 N8 C25 122.3(11) . . ?
C29 N8 H8B 106.5 . . ?
C29 N8 H8A 106.5 . . ?
C29 N8 C25 101.4(11) . . ?
C29 N8 C25A 122.7(11) . . ?
C29 N8 C27 112.7(4) . . ?
N8 C25 H25A 105.0 . . ?
N8 C25 H25B 105.0 . . ?
H25A C25 H25B 105.9 . . ?
C26 C25 N8 129.1(16) . . ?
C26 C25 H25A 105.0 . . ?
C26 C25 H25B 105.0 . . ?
N8 C25A H25C 102.1 . . ?
N8 C25A H25D 102.1 . . ?
H25C C25A H25D 104.8 . . ?
C26A C25A N8 140(2) . . ?
C26A C25A H25C 102.1 . . ?
C26A C25A H25D 102.1 . . ?
C25 C26 H26A 109.5 . . ?
C25 C26 H26B 109.5 . . ?
C25 C26 H26C 109.5 . . ?
H26A C26 H26B 109.5 . . ?
H26A C26 H26C 109.5 . . ?
H26B C26 H26C 109.5 . . ?
C25A C26A H26D 109.5 . . ?
C25A C26A H26E 109.5 . . ?
C25A C26A H26F 109.5 . . ?
H26D C26A H26E 109.5 . . ?
H26D C26A H26F 109.5 . . ?
H26E C26A H26F 109.5 . . ?
N8 C27 H27A 108.7 . . ?
N8 C27 H27B 108.7 . . ?
N8 C27 C28 114.1(5) . . ?
H27A C27 H27B 107.6 . . ?
C28 C27 H27A 108.7 . . ?
C28 C27 H27B 108.7 . . ?
C27 C28 H28A 109.5 . . ?
C27 C28 H28B 109.5 . . ?
C27 C28 H28C 109.5 . . ?
H28A C28 H28B 109.5 . . ?
H28A C28 H28C 109.5 . . ?
H28B C28 H28C 109.5 . . ?
N8 C29 H29A 108.8 . . ?
N8 C29 H29B 108.8 . . ?
N8 C29 C30 113.7(5) . . ?
H29A C29 H29B 107.7 . . ?
C30 C29 H29A 108.8 . . ?
C30 C29 H29B 108.8 . . ?
C29 C30 H30A 109.5 . . ?
C29 C30 H30B 109.5 . . ?
C29 C30 H30C 109.5 . . ?
H30A C30 H30B 109.5 . . ?
H30A C30 H30C 109.5 . . ?
H30B C30 H30C 109.5 . . ?
N9 C31 C32 174.5(12) . . ?
C31 C32 H32A 109.5 . . ?
C31 C32 H32B 109.5 . . ?
C31 C32 H32C 109.5 . . ?
H32A C32 H32B 109.5 . . ?
H32A C32 H32C 109.5 . . ?
H32B C32 H32C 109.5 . . ?
N10 C33 C34 178.9(8) . . ?
C33 C34 H34A 109.5 . . ?
C33 C34 H34B 109.5 . . ?
C33 C34 H34C 109.5 . . ?
H34A C34 H34B 109.5 . . ?
H34A C34 H34C 109.5 . . ?
H34B C34 H34C 109.5 . . ?

loop_
_geom_bond_atom_site_label_1
_geom_bond_atom_site_label_2
_geom_bond_distance
_geom_bond_site_symmetry_2
_geom_bond_publ_flag
Ni1 S1 2.1665(11) . ?
Ni1 S2 2.1715(11) . ?
Ni1 N1 1.940(3) . ?
Ni1 N4 1.944(4) . ?
S1 C1 1.736(4) . ?
S2 C10 1.735(4) . ?
O1 C9 1.246(5) . ?
O2 C9 1.272(5) . ?
O3 C18 1.257(5) . ?
O4 C18 1.244(5) . ?
N1 N2 1.380(5) . ?
N1 C2 1.300(5) . ?
N2 C1 1.323(5) . ?
N3 H3A 0.8800 . ?
N3 H3B 0.8800 . ?
N3 C1 1.328(5) . ?
N4 N5 1.378(6) . ?
N4 C11 1.276(6) . ?
N5 C10 1.306(6) . ?
N6 H6A 0.8800 . ?
N6 H6B 0.8800 . ?
N6 C10 1.333(6) . ?
C2 H2 0.9500 . ?
C2 C3 1.462(5) . ?
C3 C4 1.408(5) . ?
C3 C8 1.403(5) . ?
C4 H4 0.9500 . ?
C4 C5 1.386(5) . ?
C5 H5 0.9500 . ?
C5 C6 1.389(6) . ?
C6 C7 1.379(6) . ?
C6 C9 1.516(5) . ?
C7 H7 0.9500 . ?
C7 C8 1.395(5) . ?
C8 H8 0.9500 . ?
C11 H11 0.9500 . ?
C11 C12 1.475(5) . ?
C12 C13 1.406(5) . ?
C12 C17 1.403(6) . ?
C13 H13 0.9500 . ?
C13 C14 1.387(5) . ?
C14 H14 0.9500 . ?
C14 C15 1.393(5) . ?
C15 C16 1.398(5) . ?
C15 C18 1.507(5) . ?
C16 H16 0.9500 . ?
C16 C17 1.380(5) . ?
C17 H17 0.9500 . ?
N7 H7A 1.0000 . ?
N7 C19 1.514(8) . ?
N7 C21 1.498(7) . ?
N7 C23 1.515(8) . ?
C19 H19A 0.9900 . ?
C19 H19B 0.9900 . ?
C19 C20 1.486(11) . ?
C20 H20A 0.9800 . ?
C20 H20B 0.9800 . ?
C20 H20C 0.9800 . ?
C21 H21A 0.9900 . ?
C21 H21B 0.9900 . ?
C21 C22 1.528(9) . ?
C22 H22A 0.9800 . ?
C22 H22B 0.9800 . ?
C22 H22C 0.9800 . ?
C23 H23A 0.9900 . ?
C23 H23B 0.9900 . ?
C23 C24 1.527(10) . ?
C24 H24A 0.9800 . ?
C24 H24B 0.9800 . ?
C24 H24C 0.9800 . ?
N8 H8B 1.0000 . ?
N8 H8A 1.0000 . ?
N8 C25 1.563(18) . ?
N8 C25A 1.49(2) . ?
N8 C27 1.498(7) . ?
N8 C29 1.487(8) . ?
C25 H25A 0.9900 . ?
C25 H25B 0.9900 . ?
C25 C26 1.13(2) . ?
C25A H25C 0.9900 . ?
C25A H25D 0.9900 . ?
C25A C26A 1.16(3) . ?
C26 H26A 0.9800 . ?
C26 H26B 0.9800 . ?
C26 H26C 0.9800 . ?
C26A H26D 0.9800 . ?
C26A H26E 0.9800 . ?
C26A H26F 0.9800 . ?
C27 H27A 0.9900 . ?
C27 H27B 0.9900 . ?
C27 C28 1.526(8) . ?
C28 H28A 0.9800 . ?
C28 H28B 0.9800 . ?
C28 H28C 0.9800 . ?
C29 H29A 0.9900 . ?
C29 H29B 0.9900 . ?
C29 C30 1.500(10) . ?
C30 H30A 0.9800 . ?
C30 H30B 0.9800 . ?
C30 H30C 0.9800 . ?
N9 C31 1.089(11) . ?
C31 C32 1.432(12) . ?
C32 H32A 0.9800 . ?
C32 H32B 0.9800 . ?
C32 H32C 0.9800 . ?
N10 C33 1.133(8) . ?
C33 C34 1.437(10) . ?
C34 H34A 0.9800 . ?
C34 H34B 0.9800 . ?
C34 H34C 0.9800 . ?

loop_
_geom_torsion_atom_site_label_1
_geom_torsion_atom_site_label_2
_geom_torsion_atom_site_label_3
_geom_torsion_atom_site_label_4
_geom_torsion
_geom_torsion_site_symmetry_1
_geom_torsion_site_symmetry_2
_geom_torsion_site_symmetry_3
_geom_torsion_site_symmetry_4
_geom_torsion_publ_flag
Ni1 S1 C1 N2 5.9(4) . . . . ?
Ni1 S1 C1 N3 -175.0(3) . . . . ?
Ni1 S2 C10 N5 1.6(4) . . . . ?
Ni1 S2 C10 N6 -178.2(3) . . . . ?
Ni1 N1 N2 C1 -6.2(5) . . . . ?
Ni1 N1 C2 C3 -174.8(4) . . . . ?
Ni1 N4 N5 C10 -5.6(5) . . . . ?
Ni1 N4 C11 C12 -177.7(4) . . . . ?
N1 N2 C1 S1 -0.8(5) . . . . ?
N1 N2 C1 N3 -180.0(4) . . . . ?
N1 C2 C3 C4 173.2(5) . . . . ?
N1 C2 C3 C8 -7.8(8) . . . . ?
N2 N1 C2 C3 3.0(7) . . . . ?
N4 N5 C10 S2 2.1(6) . . . . ?
N4 N5 C10 N6 -178.2(4) . . . . ?
N4 C11 C12 C13 4.7(8) . . . . ?
N4 C11 C12 C17 -176.6(5) . . . . ?
N5 N4 C11 C12 0.8(8) . . . . ?
C2 N1 N2 C1 175.9(4) . . . . ?
C2 C3 C4 C5 -177.6(4) . . . . ?
C2 C3 C8 C7 177.4(4) . . . . ?
C3 C4 C5 C6 -0.7(7) . . . . ?
C4 C3 C8 C7 -3.6(6) . . . . ?
C4 C5 C6 C7 -1.6(6) . . . . ?
C4 C5 C6 C9 178.0(4) . . . . ?
C5 C6 C7 C8 1.3(6) . . . . ?
C5 C6 C9 O1 -161.9(4) . . . . ?
C5 C6 C9 O2 18.1(6) . . . . ?
C6 C7 C8 C3 1.4(7) . . . . ?
C7 C6 C9 O1 17.7(6) . . . . ?
C7 C6 C9 O2 -162.2(4) . . . . ?
C8 C3 C4 C5 3.3(6) . . . . ?
C9 C6 C7 C8 -178.4(4) . . . . ?
C11 N4 N5 C10 175.8(4) . . . . ?
C11 C12 C13 C14 176.8(4) . . . . ?
C11 C12 C17 C16 -177.3(4) . . . . ?
C12 C13 C14 C15 0.3(7) . . . . ?
C13 C12 C17 C16 1.5(7) . . . . ?
C13 C14 C15 C16 1.6(6) . . . . ?
C13 C14 C15 C18 178.2(4) . . . . ?
C14 C15 C16 C17 -1.9(6) . . . . ?
C14 C15 C18 O3 149.2(4) . . . . ?
C14 C15 C18 O4 -30.3(6) . . . . ?
C15 C16 C17 C12 0.4(7) . . . . ?
C16 C15 C18 O3 -34.3(6) . . . . ?
C16 C15 C18 O4 146.3(4) . . . . ?
C17 C12 C13 C14 -1.8(6) . . . . ?
C18 C15 C16 C17 -178.6(4) . . . . ?
C19 N7 C21 C22 76.3(7) . . . . ?
C19 N7 C23 C24 -174.8(5) . . . . ?
C21 N7 C19 C20 -174.1(5) . . . . ?
C21 N7 C23 C24 61.7(7) . . . . ?
C23 N7 C19 C20 60.8(7) . . . . ?
C23 N7 C21 C22 -160.1(6) . . . . ?
C25 N8 C27 C28 64.6(12) . . . . ?
C25 N8 C29 C30 172.6(9) . . . . ?
C25A N8 C27 C28 76.1(11) . . . . ?
C25A N8 C29 C30 -175.9(9) . . . . ?
C27 N8 C25 C26 139(3) . . . . ?
C27 N8 C25A C26A 102(3) . . . . ?
C27 N8 C29 C30 -54.9(6) . . . . ?
C29 N8 C25 C26 -95(3) . . . . ?
C29 N8 C25A C26A -132(3) . . . . ?
C29 N8 C27 C28 -56.6(7) . . . . ?

loop_
_twin_individual_id
_twin_individual_mass_fraction_refined
1 0.499(15)
2 0.501(15)
